data_7151763
loop_
_publ_author_name
'Haning, Helmut'
'Gir\'o-Ma\~nas, Carles'
'Paddock, Victoria L.'
'Bochet, Christian G.'
'White, Andrew J. P.'
'Bernardinelli, Gerald'
'Mann, Inderjit'
'Oppolzer, Wolfang'
'Spivey, Alan C.'

_publ_section_title
;
 Total synthesis of the Amaryllidaceae alkaloid clivonine.
;
_journal_issue 8
_journal_name_full 'Organic &amp; biomolecular chemistry'
_journal_page_first 2809
_journal_page_last 2820
_journal_paper_doi 10.1039/c0ob00895h
_journal_volume 9
_journal_year 2011
_chemical_formula_moiety 'C21 H27 N O5, H2 O'
_chemical_formula_sum 'C21 H29 N O6'
_chemical_formula_weight 391.45
_chemical_name_systematic
;
?
;
_space_group_IT_number 14
_symmetry_cell_setting monoclinic
_symmetry_space_group_name_Hall '-P 2yn'
_symmetry_space_group_name_H-M 'P 1 21/n 1'
_atom_sites_solution_hydrogens geom
_atom_sites_solution_primary direct
_atom_sites_solution_secondary difmap
_audit_creation_method SHELXL-97
_cell_angle_alpha 90.00
_cell_angle_beta 104.148(1)
_cell_angle_gamma 90.00
_cell_formula_units_Z 4
_cell_length_a 7.2818(1)
_cell_length_b 33.8728(3)
_cell_length_c 8.3252(1)
_cell_measurement_reflns_used 16347
_cell_measurement_temperature 173(2)
_cell_measurement_theta_max 71.1645
_cell_measurement_theta_min 2.6044
_cell_volume 1991.17(4)
_computing_cell_refinement 'CrysAlis RED, Oxford Diffraction Ltd'
_computing_data_collection 'CrysAlis CCD, Oxford Diffraction Ltd'
_computing_data_reduction 'CrysAlis RED, Oxford Diffraction Ltd'
_computing_molecular_graphics 'Bruker SHELXTL'
_computing_publication_material 'Bruker SHELXTL'
_computing_structure_refinement 'SHELXL-97 (Sheldrick, 1997)'
_computing_structure_solution 'SHELXS-97 (Sheldrick, 1990)'
_diffrn_ambient_temperature 173(2)
_diffrn_detector_area_resol_mean 8.2556
_diffrn_measured_fraction_theta_full 0.988
_diffrn_measured_fraction_theta_max 0.988
_diffrn_measurement_device_type 'OD Xcalibur PX Ultra'
_diffrn_measurement_method 'phi and omega scans'
_diffrn_radiation_monochromator graphite
_diffrn_radiation_source 'Enhance Ultra (Cu) X-ray Source'
_diffrn_radiation_type CuK\a
_diffrn_radiation_wavelength 1.54184
_diffrn_reflns_av_R_equivalents 0.0259
_diffrn_reflns_av_sigmaI/netI 0.0115
_diffrn_reflns_limit_h_max 8
_diffrn_reflns_limit_h_min -8
_diffrn_reflns_limit_k_max 41
_diffrn_reflns_limit_k_min -40
_diffrn_reflns_limit_l_max 7
_diffrn_reflns_limit_l_min -10
_diffrn_reflns_number 25468
_diffrn_reflns_theta_full 71.29
_diffrn_reflns_theta_max 71.29
_diffrn_reflns_theta_min 5.22
_diffrn_standards_number 0
_exptl_absorpt_coefficient_mu 0.784
_exptl_absorpt_correction_T_max 1.00000
_exptl_absorpt_correction_T_min 0.75352
_exptl_absorpt_correction_type multi-scan
_exptl_absorpt_process_details
;
CrysAlis RED, Oxford Diffraction Ltd.,
Version 1.171.32.4 (release 27-04-2006 CrysAlis171 .NET)
(compiled Apr 27 2007,17:53:11)
Empirical absorption correction using spherical harmonics,
implemented in SCALE3 ABSPACK scaling algorithm.
;
_exptl_crystal_colour Colourless
_exptl_crystal_density_diffrn 1.306
_exptl_crystal_density_method 'not measured'
_exptl_crystal_description blocks
_exptl_crystal_F_000 840
_exptl_crystal_size_max 0.23
_exptl_crystal_size_mid 0.13
_exptl_crystal_size_min 0.12
_refine_diff_density_max 0.352
_refine_diff_density_min -0.279
_refine_diff_density_rms 0.042
_refine_ls_extinction_method none
_refine_ls_goodness_of_fit_ref 1.088
_refine_ls_hydrogen_treatment mixed
_refine_ls_matrix_type full
_refine_ls_number_parameters 263
_refine_ls_number_reflns 3808
_refine_ls_number_restraints 2
_refine_ls_restrained_S_all 1.087
_refine_ls_R_factor_all 0.0458
_refine_ls_R_factor_gt 0.0424
_refine_ls_shift/su_max 0.000
_refine_ls_shift/su_mean 0.000
_refine_ls_structure_factor_coef Fsqd
_refine_ls_weighting_details 'calc w=1/[\s^2^(Fo^2^)+(0.0673P)^2^+0.7003P] where P=(Fo^2^+2Fc^2^)/3'
_refine_ls_weighting_scheme calc
_refine_ls_wR_factor_gt 0.1224
_refine_ls_wR_factor_ref 0.1248
_reflns_number_gt 3426
_reflns_number_total 3808
_reflns_threshold_expression >2sigma(I)
_cod_data_source_file c0ob00895h.txt
_cod_data_source_block 16
_cod_depositor_comments
;
The following automatic conversions were performed:
'_symmetry_cell_setting' value 'Monoclinic' changed to 'monoclinic'
according to '/home/saulius/struct/CIF-dictionaries/cif_core.dic'
dictionary named 'cif_core.dic' version 2.4.1 from 2010-06-29.

Automatic conversion script
Id: cif_fix_enum 1555 2011-01-17 13:19:09Z saulius 
;
_cod_original_sg_symbol_H-M P2(1)/n
_cod_database_code 7151763

loop_
_symmetry_equiv_pos_as_xyz
'x, y, z'
'-x+1/2, y+1/2, -z+1/2'
'-x, -y, -z'
'x-1/2, -y-1/2, z-1/2'

loop_
_atom_site_label
_atom_site_type_symbol
_atom_site_fract_x
_atom_site_fract_y
_atom_site_fract_z
_atom_site_U_iso_or_equiv
_atom_site_adp_type
_atom_site_occupancy
_atom_site_symmetry_multiplicity
_atom_site_calc_flag
_atom_site_refinement_flags
_atom_site_disorder_assembly
_atom_site_disorder_group
O1 O 1.41313(16) 0.09730(3) 1.54419(14) 0.0420(3) Uani 1 1 d . . .
C2 C 1.3420(3) 0.05756(5) 1.5425(2) 0.0469(4) Uani 1 1 d . . .
H2A H 1.3923 0.0410 1.4651 0.056 Uiso 1 1 calc R . .
H2B H 1.3813 0.0458 1.6546 0.056 Uiso 1 1 calc R . .
O3 O 1.13935(17) 0.05968(3) 1.48998(16) 0.0465(3) Uani 1 1 d . . .
C4 C 1.1013(2) 0.09581(4) 1.41372(18) 0.0340(3) Uani 1 1 d . . .
C5 C 0.9337(2) 0.10909(4) 1.31584(18) 0.0327(3) Uani 1 1 d . . .
H5A H 0.8236 0.0930 1.2926 0.039 Uiso 1 1 calc R . .
C6 C 0.9306(2) 0.14778(4) 1.25042(17) 0.0284(3) Uani 1 1 d . . .
C7 C 1.0962(2) 0.17050(4) 1.29090(18) 0.0311(3) Uani 1 1 d . . .
H7A H 1.0930 0.1966 1.2487 0.037 Uiso 1 1 calc R . .
C8 C 1.2657(2) 0.15627(5) 1.39084(18) 0.0337(3) Uani 1 1 d . . .
H8A H 1.3767 0.1721 1.4175 0.040 Uiso 1 1 calc R . .
C9 C 1.2652(2) 0.11843(5) 1.44885(18) 0.0332(3) Uani 1 1 d . . .
C10 C 0.7578(2) 0.16274(4) 1.13138(17) 0.0283(3) Uani 1 1 d . . .
C11 C 0.7841(2) 0.19718(4) 1.02460(18) 0.0289(3) Uani 1 1 d . . .
H11A H 0.8448 0.2196 1.0965 0.035 Uiso 1 1 calc R . .
O12 O 0.90202(13) 0.18561(3) 0.91645(12) 0.0298(2) Uani 1 1 d . . .
C13 C 0.8673(2) 0.21328(4) 0.78293(18) 0.0320(3) Uani 1 1 d . . .
O14 O 0.68022(15) 0.22895(3) 0.77235(13) 0.0353(3) Uani 1 1 d . . .
C15 C 0.6069(2) 0.21175(4) 0.90120(18) 0.0316(3) Uani 1 1 d . . .
H15A H 0.5422 0.2324 0.9536 0.038 Uiso 1 1 calc R . .
C16 C 0.4720(2) 0.17834(5) 0.83645(19) 0.0339(3) Uani 1 1 d . . .
H16A H 0.5333 0.1596 0.7744 0.041 Uiso 1 1 calc R . .
H16B H 0.3577 0.1890 0.7587 0.041 Uiso 1 1 calc R . .
C17 C 0.4135(2) 0.15633(4) 0.97597(19) 0.0330(3) Uani 1 1 d . . .
H17A H 0.3259 0.1733 1.0216 0.040 Uiso 1 1 calc R . .
C18 C 0.5856(2) 0.14654(4) 1.11228(18) 0.0319(3) Uani 1 1 d . . .
H18A H 0.5710 0.1273 1.1912 0.038 Uiso 1 1 calc R . .
C19 C 1.0071(2) 0.24698(5) 0.8201(2) 0.0396(4) Uani 1 1 d . . .
H19A H 0.9973 0.2602 0.9225 0.059 Uiso 1 1 calc R . .
H19B H 0.9790 0.2659 0.7284 0.059 Uiso 1 1 calc R . .
H19C H 1.1358 0.2367 0.8335 0.059 Uiso 1 1 calc R . .
C20 C 0.8705(2) 0.19122(5) 0.6259(2) 0.0392(4) Uani 1 1 d . . .
H20A H 0.7763 0.1700 0.6084 0.059 Uiso 1 1 calc R . .
H20B H 0.9966 0.1799 0.6357 0.059 Uiso 1 1 calc R . .
H20C H 0.8405 0.2095 0.5317 0.059 Uiso 1 1 calc R . .
C21 C 0.3087(2) 0.11871(5) 0.9012(2) 0.0367(4) Uani 1 1 d . . .
H21A H 0.2115 0.1262 0.8002 0.044 Uiso 1 1 calc R . .
H21B H 0.4004 0.1011 0.8664 0.044 Uiso 1 1 calc R . .
C22 C 0.2130(2) 0.09560(5) 1.0128(2) 0.0387(4) Uani 1 1 d . . .
H22A H 0.3043 0.0902 1.1199 0.046 Uiso 1 1 calc R . .
H22B H 0.1063 0.1110 1.0349 0.046 Uiso 1 1 calc R . .
N23 N 0.14246(19) 0.05805(4) 0.92978(18) 0.0392(3) Uani 1 1 d . . .
O24 O 0.27860(19) 0.03201(4) 0.9344(2) 0.0587(4) Uani 1 1 d . . .
C25 C -0.0310(2) 0.05122(5) 0.8522(2) 0.0430(4) Uani 1 1 d . . .
C26 C -0.0778(3) 0.01234(6) 0.7680(3) 0.0571(5) Uani 1 1 d . . .
H26A H -0.0647 0.0142 0.6538 0.086 Uiso 1 1 calc R . .
H26B H -0.2084 0.0051 0.7671 0.086 Uiso 1 1 calc R . .
H26C H 0.0088 -0.0079 0.8277 0.086 Uiso 1 1 calc R . .
C27 C -0.1836(3) 0.08054(7) 0.8411(3) 0.0644(6) Uani 1 1 d . . .
H27A H -0.2707 0.0715 0.9063 0.097 Uiso 1 1 calc R . .
H27B H -0.2529 0.0837 0.7251 0.097 Uiso 1 1 calc R . .
H27C H -0.1285 0.1059 0.8844 0.097 Uiso 1 1 calc R . .
O30 O 0.5903(3) 0.03428(5) 1.2076(3) 0.0794(5) Uani 1 1 d D . .
H30A H 0.486(3) 0.0341(12) 1.124(3) 0.145(15) Uiso 1 1 d D . .
H30B H 0.658(4) 0.0128(6) 1.196(5) 0.121(13) Uiso 1 1 d D . .

loop_
_atom_site_aniso_label
_atom_site_aniso_U_11
_atom_site_aniso_U_22
_atom_site_aniso_U_33
_atom_site_aniso_U_23
_atom_site_aniso_U_13
_atom_site_aniso_U_12
O1 0.0378(6) 0.0408(6) 0.0402(6) 0.0021(5) -0.0047(5) 0.0015(5)
C2 0.0473(10) 0.0381(9) 0.0472(10) 0.0019(7) -0.0040(8) 0.0037(7)
O3 0.0458(7) 0.0348(6) 0.0513(7) 0.0092(5) -0.0026(5) -0.0025(5)
C4 0.0398(8) 0.0305(7) 0.0299(7) 0.0018(6) 0.0049(6) -0.0022(6)
C5 0.0323(8) 0.0324(7) 0.0317(7) 0.0001(6) 0.0048(6) -0.0047(6)
C6 0.0304(7) 0.0314(7) 0.0237(6) -0.0016(5) 0.0072(5) -0.0019(6)
C7 0.0336(8) 0.0310(7) 0.0281(7) -0.0002(5) 0.0065(6) -0.0032(6)
C8 0.0321(8) 0.0367(8) 0.0299(7) -0.0020(6) 0.0031(6) -0.0062(6)
C9 0.0324(8) 0.0383(8) 0.0258(7) -0.0017(6) 0.0011(6) 0.0001(6)
C10 0.0304(7) 0.0290(7) 0.0260(7) -0.0029(5) 0.0076(5) 0.0005(5)
C11 0.0283(7) 0.0292(7) 0.0296(7) -0.0020(5) 0.0077(6) 0.0014(5)
O12 0.0282(5) 0.0322(5) 0.0303(5) 0.0047(4) 0.0096(4) 0.0056(4)
C13 0.0307(7) 0.0336(7) 0.0322(7) 0.0065(6) 0.0085(6) 0.0065(6)
O14 0.0323(5) 0.0378(6) 0.0369(6) 0.0088(4) 0.0106(4) 0.0094(4)
C15 0.0310(7) 0.0327(7) 0.0323(7) 0.0013(6) 0.0100(6) 0.0064(6)
C16 0.0271(7) 0.0401(8) 0.0330(7) -0.0007(6) 0.0045(6) 0.0037(6)
C17 0.0257(7) 0.0356(8) 0.0378(8) -0.0030(6) 0.0079(6) 0.0008(6)
C18 0.0306(7) 0.0343(7) 0.0314(7) -0.0010(6) 0.0089(6) -0.0011(6)
C19 0.0401(9) 0.0369(8) 0.0430(9) 0.0062(7) 0.0129(7) -0.0004(7)
C20 0.0396(9) 0.0454(9) 0.0332(8) 0.0025(6) 0.0099(6) 0.0085(7)
C21 0.0295(7) 0.0409(8) 0.0385(8) -0.0042(6) 0.0058(6) -0.0014(6)
C22 0.0345(8) 0.0384(8) 0.0430(9) -0.0066(7) 0.0092(7) -0.0031(6)
N23 0.0348(7) 0.0349(7) 0.0468(8) -0.0012(6) 0.0079(6) 0.0018(5)
O24 0.0442(7) 0.0463(7) 0.0793(10) -0.0108(7) 0.0034(7) 0.0124(6)
C25 0.0371(9) 0.0421(9) 0.0480(9) -0.0016(7) 0.0073(7) -0.0049(7)
C26 0.0572(12) 0.0460(10) 0.0647(12) -0.0098(9) 0.0086(9) -0.0156(9)
C27 0.0348(9) 0.0605(12) 0.0881(16) -0.0163(11) -0.0036(10) 0.0059(9)
O30 0.0632(10) 0.0685(11) 0.0943(13) -0.0206(9) -0.0042(9) 0.0154(8)

loop_
_atom_type_symbol
_atom_type_description
_atom_type_scat_dispersion_real
_atom_type_scat_dispersion_imag
_atom_type_scat_source
C C 0.0181 0.0091 'International Tables Vol C Tables 4.2.6.8 and 6.1.1.4'
H H 0.0000 0.0000 'International Tables Vol C Tables 4.2.6.8 and 6.1.1.4'
N N 0.0311 0.0180 'International Tables Vol C Tables 4.2.6.8 and 6.1.1.4'
O O 0.0492 0.0322 'International Tables Vol C Tables 4.2.6.8 and 6.1.1.4'

loop_
_geom_angle_atom_site_label_1
_geom_angle_atom_site_label_2
_geom_angle_atom_site_label_3
_geom_angle
_geom_angle_site_symmetry_1
_geom_angle_site_symmetry_3
_geom_angle_publ_flag
C9 O1 C2 104.62(12) . . ?
O3 C2 O1 107.24(13) . . ?
C4 O3 C2 105.15(12) . . ?
C5 C4 O3 128.14(14) . . ?
C5 C4 C9 122.69(14) . . ?
O3 C4 C9 109.17(13) . . ?
C4 C5 C6 117.49(14) . . ?
C7 C6 C5 118.90(13) . . ?
C7 C6 C10 120.77(13) . . ?
C5 C6 C10 120.18(13) . . ?
C8 C7 C6 122.56(14) . . ?
C9 C8 C7 117.08(14) . . ?
C8 C9 O1 128.48(14) . . ?
C8 C9 C4 121.23(14) . . ?
O1 C9 C4 110.28(13) . . ?
C18 C10 C6 123.59(13) . . ?
C18 C10 C11 119.74(13) . . ?
C6 C10 C11 116.64(12) . . ?
O12 C11 C10 109.81(11) . . ?
O12 C11 C15 101.69(11) . . ?
C10 C11 C15 116.14(12) . . ?
C13 O12 C11 106.76(10) . . ?
O12 C13 O14 105.87(11) . . ?
O12 C13 C19 110.74(12) . . ?
O14 C13 C19 108.26(12) . . ?
O12 C13 C20 108.15(12) . . ?
O14 C13 C20 110.04(12) . . ?
C19 C13 C20 113.50(13) . . ?
C15 O14 C13 108.86(10) . . ?
O14 C15 C16 111.49(12) . . ?
O14 C15 C11 103.16(11) . . ?
C16 C15 C11 111.61(12) . . ?
C15 C16 C17 111.90(12) . . ?
C18 C17 C16 110.18(12) . . ?
C18 C17 C21 111.21(13) . . ?
C16 C17 C21 107.47(13) . . ?
C10 C18 C17 125.44(14) . . ?
C22 C21 C17 116.03(13) . . ?
N23 C22 C21 108.56(13) . . ?
C25 N23 O24 122.04(15) . . ?
C25 N23 C22 125.01(14) . . ?
O24 N23 C22 112.85(13) . . ?
N23 C25 C27 122.70(16) . . ?
N23 C25 C26 118.46(17) . . ?
C27 C25 C26 118.83(17) . . ?

loop_
_geom_bond_atom_site_label_1
_geom_bond_atom_site_label_2
_geom_bond_distance
_geom_bond_site_symmetry_2
_geom_bond_publ_flag
O1 C9 1.3727(18) . ?
O1 C2 1.441(2) . ?
C2 O3 1.435(2) . ?
O3 C4 1.3753(19) . ?
C4 C5 1.367(2) . ?
C4 C9 1.388(2) . ?
C5 C6 1.417(2) . ?
C6 C7 1.401(2) . ?
C6 C10 1.487(2) . ?
C7 C8 1.395(2) . ?
C8 C9 1.370(2) . ?
C10 C18 1.342(2) . ?
C10 C11 1.507(2) . ?
C11 O12 1.4422(17) . ?
C11 C15 1.522(2) . ?
O12 C13 1.4285(17) . ?
C13 O14 1.4443(17) . ?
C13 C19 1.510(2) . ?
C13 C20 1.511(2) . ?
O14 C15 1.4336(18) . ?
C15 C16 1.509(2) . ?
C16 C17 1.526(2) . ?
C17 C18 1.508(2) . ?
C17 C21 1.537(2) . ?
C21 C22 1.509(2) . ?
C22 N23 1.479(2) . ?
N23 C25 1.291(2) . ?
N23 O24 1.3205(18) . ?
C25 C27 1.477(3) . ?
C25 C26 1.492(3) . ?
